data_4003971
loop_
_publ_author_name
'Denis, Paul-Henry'
'Mertens, Martijn'
'Van Gompel, Wouter T. M.'
'Van Hecke, Kristof'
'Ruttens, Bart'
'D&#x2019;Haen, Jan'
'Lutsen, Laurence'
'Vanderzande, Dirk'

_publ_section_title
;
 Directing the Self-Assembly of Conjugated Organic Ammonium Cations in
 Low-Dimensional Perovskites by Halide Substitution
;
_journal_name_full 'Chemistry of Materials'
_journal_paper_doi 10.1021/acs.chemmater.1c01221
_journal_year 2021
_chemical_formula_moiety 'I30 Pb9, 12(C11 H14 N S2)'
_chemical_formula_sum 'C132 H168 I30 N12 Pb9 S24'
_chemical_formula_weight 8364.02
_space_group_crystal_system monoclinic
_space_group_IT_number 14
_space_group_name_Hall '-P 2ybc'
_space_group_name_H-M_alt 'P 1 21/c 1'
_atom_sites_solution_hydrogens geom
_atom_sites_solution_primary dual
_audit_creation_date 2021-02-09
_audit_creation_method
;
Olex2 1.2
(compiled May 18 2018 14:05:52 for OlexSys, GUI svn.r5506)
;
_cell_angle_alpha 90
_cell_angle_beta 117.507(2)
_cell_angle_gamma 90
_cell_formula_units_Z 2
_cell_length_a 37.2172(7)
_cell_length_b 8.52620(10)
_cell_length_c 38.7318(8)
_cell_measurement_reflns_used 18865
_cell_measurement_temperature 100(2)
_cell_measurement_theta_max 73.3720
_cell_measurement_theta_min 3.3760
_cell_volume 10901.0(4)
_computing_cell_refinement 'CrysAlisPro 1.171.40.67a (Rigaku OD, 2019)'
_computing_data_collection 'CrysAlisPro 1.171.40.67a (Rigaku OD, 2019)'
_computing_data_reduction 'CrysAlisPro 1.171.40.67a (Rigaku OD, 2019)'
_computing_molecular_graphics 'Olex2 (Dolomanov et al., 2009)'
_computing_publication_material 'Olex2 (Dolomanov et al., 2009)'
_computing_structure_refinement 'ShelXL (Sheldrick, 2015)'
_computing_structure_solution 'ShelXT (Sheldrick, 2015)'
_diffrn_ambient_environment N~2~
_diffrn_ambient_temperature 100(2)
_diffrn_detector 'CCD plate'
_diffrn_detector_area_resol_mean 10.4839
_diffrn_detector_type Atlas
_diffrn_measured_fraction_theta_full 0.999
_diffrn_measured_fraction_theta_max 0.986
_diffrn_measurement_details
;
List of Runs (angles in degrees, time in seconds):

  # Type    Start    End  Width  t~exp~   \w     \q     \k     \f   Frames
--------------------------------------------------------------------------
  1  \w    -70.00  31.00   1.00    5.00    --  -41.68  57.00 -90.00  101
  2  \w    -70.00  31.00   1.00    5.00    --  -41.68  57.00  60.00  101
  3  \w    -66.00  33.00   1.00    5.00    --  -41.68  38.00-180.00   99
  4  \w     27.00  98.00   1.00    5.00    --   41.68-125.00 -60.00   71
  5  \w    103.00 178.00   1.00   20.00    --  106.01  77.00  30.00   75
  6  \w     30.00 139.00   1.00   20.00    --  106.01 -77.00  30.00  109
  7  \w     80.00 178.00   1.00   20.00    --  106.01  45.00-180.00   98
  8  \w     97.00 178.00   1.00   20.00    --  106.01 125.00 120.00   81
  9  \w     23.00 107.00   1.00   20.00    --  106.01 -94.00 -60.00   84
 10  \w     97.00 178.00   1.00   20.00    --  106.01 125.00   0.00   81
 11  \w     14.00 115.00   1.00    5.00    --   41.68  57.00-120.00  101
 12  \w     14.00 115.00   1.00    5.00    --   41.68  57.00   0.00  101
 13  \w     14.00 115.00   1.00    5.00    --   41.68  57.00 120.00  101
 14  \w     77.00 178.00   1.00   20.00    --  106.01  61.00   0.00  101
 15  \w     78.00 178.00   1.00   20.00    --  106.01  30.00 120.00  100
 16  \w     80.00 178.00   1.00   20.00    --  106.01  45.00-120.00   98
 17  \w     25.00  69.00   1.00   20.00    --  106.01 -99.00-169.00   44
 18  \w     53.00 142.00   1.00   20.00    --  106.01  15.00 -30.00   89
;
_diffrn_measurement_device 'four-circle diffractometer'
_diffrn_measurement_device_type 'SuperNova, Dual, Cu at home/near, Atlas'
_diffrn_measurement_method '\w scans'
_diffrn_orient_matrix_type 'CrysAlisPro convention (1999,Acta A55,543-557)'
_diffrn_orient_matrix_UB_11 0.0117191000
_diffrn_orient_matrix_UB_12 -0.1348625000
_diffrn_orient_matrix_UB_13 -0.0193063000
_diffrn_orient_matrix_UB_21 -0.0397204000
_diffrn_orient_matrix_UB_22 0.0239760000
_diffrn_orient_matrix_UB_23 -0.0378331000
_diffrn_orient_matrix_UB_31 0.0215288000
_diffrn_orient_matrix_UB_32 0.1178258000
_diffrn_orient_matrix_UB_33 -0.0143813000
_diffrn_radiation_monochromator mirror
_diffrn_radiation_probe x-ray
_diffrn_radiation_type CuK\a
_diffrn_radiation_wavelength 1.54184
_diffrn_reflns_av_R_equivalents 0.0915
_diffrn_reflns_av_unetI/netI 0.0645
_diffrn_reflns_Laue_measured_fraction_full 0.999
_diffrn_reflns_Laue_measured_fraction_max 0.986
_diffrn_reflns_limit_h_max 45
_diffrn_reflns_limit_h_min -45
_diffrn_reflns_limit_k_max 10
_diffrn_reflns_limit_k_min -10
_diffrn_reflns_limit_l_max 47
_diffrn_reflns_limit_l_min -48
_diffrn_reflns_number 105246
_diffrn_reflns_point_group_measured_fraction_full 0.999
_diffrn_reflns_point_group_measured_fraction_max 0.986
_diffrn_reflns_theta_full 67.684
_diffrn_reflns_theta_max 73.994
_diffrn_reflns_theta_min 2.725
_diffrn_source 'micro-focus sealed X-ray tube'
_diffrn_source_type 'SuperNova (Cu) X-ray Source'
_exptl_absorpt_coefficient_mu 49.033
_exptl_absorpt_correction_T_max 0.761
_exptl_absorpt_correction_T_min 0.300
_exptl_absorpt_correction_type gaussian
_exptl_absorpt_process_details
;
CrysAlisPro 1.171.40.67a (Rigaku Oxford Diffraction, 2019)
Numerical absorption correction based on gaussian integration over
			a multifaceted crystal model
Empirical absorption correction using spherical harmonics,
 implemented in SCALE3 ABSPACK scaling algorithm.
;
_exptl_crystal_colour 'clear colourless'
_exptl_crystal_colour_lustre clear
_exptl_crystal_colour_primary colourless
_exptl_crystal_density_diffrn 2.548
_exptl_crystal_description 'rect. Prism'
_exptl_crystal_F_000 7512
_exptl_crystal_size_max 0.147
_exptl_crystal_size_mid 0.061
_exptl_crystal_size_min 0.047
_refine_diff_density_max 4.233
_refine_diff_density_min -2.081
_refine_diff_density_rms 0.283
_refine_ls_extinction_method none
_refine_ls_goodness_of_fit_ref 1.037
_refine_ls_hydrogen_treatment constr
_refine_ls_matrix_type full
_refine_ls_number_parameters 940
_refine_ls_number_reflns 21838
_refine_ls_number_restraints 750
_refine_ls_restrained_S_all 1.033
_refine_ls_R_factor_all 0.1041
_refine_ls_R_factor_gt 0.0691
_refine_ls_shift/su_max 0.001
_refine_ls_shift/su_mean 0.000
_refine_ls_structure_factor_coef Fsqd
_refine_ls_weighting_details 'w=1/[\s^2^(Fo^2^)+(0.1039P)^2^+104.5382P] where P=(Fo^2^+2Fc^2^)/3'
_refine_ls_weighting_scheme calc
_refine_ls_wR_factor_gt 0.1801
_refine_ls_wR_factor_ref 0.2107
_reflns_Friedel_coverage 0.000
_reflns_number_gt 14445
_reflns_number_total 21838
_reflns_threshold_expression 'I > 2\s(I)'
_cod_data_source_file cm1c01221_si_004.cif
_cod_data_source_block dvdz020b
_cod_original_cell_volume 10901.1(4)
_cod_database_code 4003971
_shelx_shelxl_version_number 2018/3
_chemical_oxdiff_formula 'C132 H168 I30 N12 Pb9 S24'
_shelx_space_group_comment
;
The symmetry employed for this shelxl refinement is uniquely defined
by the following loop, which should always be used as a source of
symmetry information in preference to the above space-group names.
They are only intended as comments.
;
_reflns_odcompleteness_completeness 99.92
_reflns_odcompleteness_iscentric 1
_reflns_odcompleteness_theta 42.79
_olex2_refinement_description
;
1. Fixed Uiso
 At 1.2 times of:
  All C(H) groups, All C(H,H) groups, All N(H,H,H) groups
2. Restrained distances
 C1-S1
 1.73 with sigma of 0.01
 S1-C2
 1.729 with sigma of 0.01
 C2-C3
 1.365 with sigma of 0.01
 C3-C4
 1.407 with sigma of 0.01
 C4-C1
 1.367 with sigma of 0.01
 C1-C9
 1.456 with sigma of 0.01
 C2-C5
 1.453 with sigma of 0.01
 C5-S2
 1.73 with sigma of 0.01
 S2-C6
 1.729 with sigma of 0.01
 C6-C7
 1.365 with sigma of 0.01
 C7-C8
 1.407 with sigma of 0.01
 C8-C5
 1.367 with sigma of 0.01
 N1-C11
 1.487 with sigma of 0.01
 C11-C10
 1.51 with sigma of 0.01
 C10-C9
 1.521 with sigma of 0.01
 C9-C1
 1.518 with sigma of 0.01
 C21-S21
 1.73 with sigma of 0.01
 S21-C22
 1.729 with sigma of 0.01
 C22-C23
 1.365 with sigma of 0.01
 C23-C24
 1.407 with sigma of 0.01
 C24-C21
 1.367 with sigma of 0.01
 C25-S22
 1.73 with sigma of 0.01
 S22-C26
 1.729 with sigma of 0.01
 C26-C27
 1.365 with sigma of 0.01
 C27-C28
 1.407 with sigma of 0.01
 C28-C25
 1.367 with sigma of 0.01
 N21-C31
 1.487 with sigma of 0.01
 C31-C30
 1.51 with sigma of 0.01
 C30-C29
 1.521 with sigma of 0.01
 C29-C21
 1.518 with sigma of 0.01
 C41-S41
 1.73 with sigma of 0.01
 S41-C42
 1.729 with sigma of 0.01
 C42-C43
 1.365 with sigma of 0.01
 C43-C44
 1.407 with sigma of 0.01
 C44-C41
 1.367 with sigma of 0.01
 C45-S42
 1.73 with sigma of 0.01
 S42-C48
 1.729 with sigma of 0.01
 C48-C47
 1.365 with sigma of 0.01
 C47-C46
 1.407 with sigma of 0.01
 C46-C45
 1.367 with sigma of 0.01
 N41-C51
 1.487 with sigma of 0.01
 C51-C50
 1.51 with sigma of 0.01
 C50-C49
 1.521 with sigma of 0.01
 C49-C41
 1.518 with sigma of 0.01
 C61-S61
 1.73 with sigma of 0.01
 S61-C62
 1.729 with sigma of 0.01
 C62-C63
 1.365 with sigma of 0.01
 C63-C64
 1.407 with sigma of 0.01
 C64-C61
 1.367 with sigma of 0.01
 C61-C69
 1.456 with sigma of 0.01
 C62-C65
 1.453 with sigma of 0.01
 C65-S62
 1.73 with sigma of 0.01
 S62-C66
 1.729 with sigma of 0.01
 C66-C67
 1.365 with sigma of 0.01
 C67-C68
 1.407 with sigma of 0.01
 C68-C65
 1.367 with sigma of 0.01
 N61-C71
 1.487 with sigma of 0.01
 C71-C70
 1.51 with sigma of 0.01
 C70-C69
 1.521 with sigma of 0.01
 C69-C61
 1.518 with sigma of 0.01
 C81-S81
 1.73 with sigma of 0.01
 S81-C82
 1.729 with sigma of 0.01
 C82-C83
 1.365 with sigma of 0.01
 C83-C84
 1.407 with sigma of 0.01
 C84-C81
 1.367 with sigma of 0.01
 C81-C89
 1.456 with sigma of 0.01
 C82-C85
 1.453 with sigma of 0.01
 C85-S82
 1.73 with sigma of 0.01
 S82-C86
 1.729 with sigma of 0.01
 C86-C87
 1.365 with sigma of 0.01
 C87-C88
 1.407 with sigma of 0.01
 C88-C85
 1.367 with sigma of 0.01
 N81-C91
 1.487 with sigma of 0.01
 C91-C90
 1.51 with sigma of 0.01
 C90-C89
 1.521 with sigma of 0.01
 C89-C81
 1.518 with sigma of 0.01
 C101-S101
 1.73 with sigma of 0.01
 S101-C102
 1.729 with sigma of 0.01
 C102-C103
 1.365 with sigma of 0.01
 C103-C104
 1.407 with sigma of 0.01
 C104-C101
 1.367 with sigma of 0.01
 C102-C105
 1.453 with sigma of 0.01
 C105-S102
 1.73 with sigma of 0.01
 S102-C106
 1.729 with sigma of 0.01
 C106-C107
 1.365 with sigma of 0.01
 C107-C108
 1.407 with sigma of 0.01
 C108-C105
 1.367 with sigma of 0.01
 N101-C111
 1.487 with sigma of 0.01
 C111-C110
 1.51 with sigma of 0.01
 C110-C109
 1.521 with sigma of 0.01
 C109-C101
 1.518 with sigma of 0.01
 C1-C2
 2.494 with sigma of 0.02
 S1-C3
 2.55 with sigma of 0.02
 C2-C4
 2.316 with sigma of 0.01
 C3-C1
 2.319 with sigma of 0.02
 C4-S1
 2.551 with sigma of 0.02
 C5-C6
 2.494 with sigma of 0.02
 S2-C7
 2.55 with sigma of 0.02
 C6-C8
 2.316 with sigma of 0.01
 C7-C5
 2.319 with sigma of 0.02
 C8-S2
 2.551 with sigma of 0.02
 N1-C10
 2.478 with sigma of 0.02
 C11-C9
 2.511 with sigma of 0.02
 C10-C1
 2.533 with sigma of 0.02
 C21-C22
 2.494 with sigma of 0.02
 S21-C23
 2.55 with sigma of 0.02
 C22-C24
 2.316 with sigma of 0.01
 C23-C21
 2.319 with sigma of 0.02
 C24-S21
 2.551 with sigma of 0.02
 C25-C26
 2.494 with sigma of 0.02
 S22-C27
 2.55 with sigma of 0.02
 C26-C28
 2.316 with sigma of 0.01
 C27-C25
 2.319 with sigma of 0.02
 C28-S22
 2.551 with sigma of 0.02
 N21-C30
 2.478 with sigma of 0.02
 C31-C29
 2.511 with sigma of 0.02
 C30-C21
 2.533 with sigma of 0.02
 C41-C42
 2.494 with sigma of 0.02
 S41-C43
 2.55 with sigma of 0.02
 C42-C44
 2.316 with sigma of 0.01
 C43-C41
 2.319 with sigma of 0.02
 C44-S41
 2.551 with sigma of 0.02
 C45-C48
 2.494 with sigma of 0.02
 S42-C47
 2.55 with sigma of 0.02
 C48-C46
 2.316 with sigma of 0.01
 C47-C45
 2.319 with sigma of 0.02
 C46-S42
 2.551 with sigma of 0.02
 N41-C50
 2.478 with sigma of 0.02
 C51-C49
 2.511 with sigma of 0.02
 C50-C41
 2.533 with sigma of 0.02
 C61-C62
 2.494 with sigma of 0.02
 S61-C63
 2.55 with sigma of 0.02
 C62-C64
 2.316 with sigma of 0.01
 C63-C61
 2.319 with sigma of 0.02
 C64-S61
 2.551 with sigma of 0.02
 C65-C66
 2.494 with sigma of 0.02
 S62-C67
 2.55 with sigma of 0.02
 C66-C68
 2.316 with sigma of 0.01
 C67-C65
 2.319 with sigma of 0.02
 C68-S62
 2.551 with sigma of 0.02
 N61-C70
 2.478 with sigma of 0.02
 C71-C69
 2.511 with sigma of 0.02
 C70-C61
 2.533 with sigma of 0.02
 C81-C82
 2.494 with sigma of 0.02
 S81-C83
 2.55 with sigma of 0.02
 C82-C84
 2.316 with sigma of 0.01
 C83-C81
 2.319 with sigma of 0.02
 C84-S81
 2.551 with sigma of 0.02
 C85-C86
 2.494 with sigma of 0.02
 S82-C87
 2.55 with sigma of 0.02
 C86-C88
 2.316 with sigma of 0.01
 C87-C85
 2.319 with sigma of 0.02
 C88-S82
 2.551 with sigma of 0.02
 N81-C90
 2.478 with sigma of 0.02
 C91-C89
 2.511 with sigma of 0.02
 C90-C81
 2.533 with sigma of 0.02
 C101-C102
 2.494 with sigma of 0.02
 S101-C103
 2.55 with sigma of 0.02
 C102-C104
 2.316 with sigma of 0.01
 C103-C101
 2.319 with sigma of 0.02
 C104-S101
 2.551 with sigma of 0.02
 C105-C106
 2.494 with sigma of 0.02
 S102-C107
 2.55 with sigma of 0.02
 C106-C108
 2.316 with sigma of 0.01
 C107-C105
 2.319 with sigma of 0.02
 C108-S102
 2.551 with sigma of 0.02
 N101-C110
 2.478 with sigma of 0.02
 C111-C109
 2.511 with sigma of 0.02
 C110-C101
 2.533 with sigma of 0.02
 C49-C44
 2.584 with sigma of 0.02
 C49-S41
 2.801 with sigma of 0.02
3. Restrained planarity
 S1, C1, C2, C3, C4, C5, C9
 with sigma of 0.01
 S21, C21, C22, C23, C24, C25, C29
 with sigma of 0.01
 S22, C22, C25, C26, C27, C28
 with sigma of 0.01
 S41, C41, C42, C43, C44, C45, C49
 with sigma of 0.01
 S42, C42, C45, C46, C47, C48
 with sigma of 0.01
 S61, C61, C62, C63, C64, C65, C69
 with sigma of 0.01
 S62, C62, C65, C66, C67, C68
 with sigma of 0.01
 S81, C81, C82, C83, C84, C85, C89
 with sigma of 0.01
 S82, C82, C85, C86, C87, C88
 with sigma of 0.01
 S101, C101, C102, C103, C104, C105, C109
 with sigma of 0.01
 S102, C102, C105, C106, C107, C108
 with sigma of 0.01
4. Uiso/Uaniso restraints and constraints
S1 \\sim S2 \\sim N1 \\sim C1 \\sim C2 \\sim C3 \\sim C4 \\sim C5 \\sim C6
\\sim C7 \\sim C8 \\sim C9 \\sim C10 \\sim C11: within 2A with sigma of 0.003
and sigma for terminal atoms of 0.006
S21 \\sim S22 \\sim N21 \\sim C21 \\sim C22 \\sim C23 \\sim C24 \\sim C25 \\sim
C26 \\sim C27 \\sim C28 \\sim C29 \\sim C30 \\sim C31: within 2A with sigma of
0.003 and sigma for terminal atoms of 0.006
S41 \\sim S42 \\sim N41 \\sim C41 \\sim C42 \\sim C43 \\sim C44 \\sim C45 \\sim
C46 \\sim C47 \\sim C48 \\sim C49 \\sim C50 \\sim C51: within 2A with sigma of
0.003 and sigma for terminal atoms of 0.006
S61 \\sim S62 \\sim N61 \\sim C61 \\sim C62 \\sim C63 \\sim C64 \\sim C65 \\sim
C66 \\sim C67 \\sim C68 \\sim C69 \\sim C70 \\sim C71: within 2A with sigma of
0.003 and sigma for terminal atoms of 0.006
S81 \\sim S82 \\sim N81 \\sim C81 \\sim C82 \\sim C83 \\sim C84 \\sim C85 \\sim
C86 \\sim C87 \\sim C88 \\sim C89 \\sim C90 \\sim C91: within 2A with sigma of
0.003 and sigma for terminal atoms of 0.006
S101 \\sim S102 \\sim N101 \\sim C101 \\sim C102 \\sim C103 \\sim C104 \\sim
C105 \\sim C106 \\sim C107 \\sim C108 \\sim C109 \\sim C110 \\sim C111: within
2A with sigma of 0.003 and sigma for terminal atoms of 0.006
5.a Secondary CH2 refined with riding coordinates:
 C9(H9A,H9B), C10(H10A,H10B), C11(H11A,H11B), C29(H29A,H29B), C30(H30A,H30B),
 C31(H31A,H31B), C49(H49A,H49B), C50(H50A,H50B), C51(H51A,H51B), C69(H69A,H69B),
  C70(H70A,H70B), C71(H71A,H71B), C89(H89A,H89B), C90(H90A,H90B), C91(H91A,
 H91B), C109(H10F,H10G), C110(H11C,H11D), C111(H11E,H11F)
5.b Aromatic/amide H refined with riding coordinates:
 C3(H3), C4(H4), C6(H6), C7(H7), C8(H8), C23(H23), C24(H24), C26(H26),
 C27(H27), C28(H28), C43(H43), C44(H44), C46(H46), C47(H47), C48(H48), C63(H63),
  C64(H64), C66(H66), C67(H67), C68(H68), C83(H83), C84(H84), C86(H86),
 C87(H87), C88(H88), C103(H103), C104(H104), C106(H106), C107(H107), C108(H108)
5.c Idealised Me refined as rotating group:
 N1(H1A,H1B,H1C), N21(H21A,H21B,H21C), N41(H41A,H41B,H41C), N61(H61A,H61B,
 H61C), N81(H81A,H81B,H81C), N101(H10C,H10D,H10E)
;
_olex2_exptl_crystal_mounting_method 'mounted on a LithoLoop'
_olex2_submission_special_instructions 'No special instructions were received'
_oxdiff_exptl_absorpt_empirical_details
;
Empirical correction (ABSPACK) includes:
- Absorption correction using spherical harmonics
- Frame scaling
- B-factor correction
;
_oxdiff_exptl_absorpt_empirical_full_max 13.394
_oxdiff_exptl_absorpt_empirical_full_min 0.416

loop_
_space_group_symop_operation_xyz
'x, y, z'
'-x, y+1/2, -z+1/2'
'-x, -y, -z'
'x, -y-1/2, z-1/2'

loop_
_atom_site_label
_atom_site_type_symbol
_atom_site_fract_x
_atom_site_fract_y
_atom_site_fract_z
_atom_site_U_iso_or_equiv
_atom_site_adp_type
_atom_site_occupancy
_atom_site_site_symmetry_order
_atom_site_calc_flag
_atom_site_refinement_flags_posn
_atom_site_refinement_flags_adp
_atom_site_refinement_flags_occupancy
_atom_site_disorder_assembly
_atom_site_disorder_group
Pb1 Pb 0.06870(2) 1.03757(8) 0.27670(2) 0.05296(18) Uani 1 1 d . . . . .
Pb2 Pb 0.16954(2) 0.97564(8) 0.37550(2) 0.05555(19) Uani 1 1 d . . . . .
Pb3 Pb 0.27791(2) 0.92217(7) 0.46698(2) 0.04716(16) Uani 1 1 d . . . . .
Pb4 Pb 0.40117(2) 0.43124(7) 0.51073(2) 0.04691(16) Uani 1 1 d . . . . .
Pb5 Pb 0.500000 0.500000 0.500000 0.0466(2) Uani 1 2 d S T P . .
I1 I 0.01719(3) 1.35801(13) 0.25592(4) 0.0618(3) Uani 1 1 d . . . . .
I2 I 0.06386(7) 1.0171(2) 0.19552(6) 0.0950(5) Uani 1 1 d . . . . .
I3 I 0.07953(4) 1.03304(18) 0.36702(5) 0.0804(4) Uani 1 1 d . . . . .
I4 I 0.12234(3) 0.72558(13) 0.30598(4) 0.0639(3) Uani 1 1 d . . . . .
I5 I 0.14905(3) 1.23766(14) 0.30918(4) 0.0729(4) Uani 1 1 d . . . . .
I6 I 0.19834(3) 0.71746(12) 0.44330(4) 0.0557(3) Uani 1 1 d . . . . .
I7 I 0.21757(4) 1.22304(13) 0.44471(4) 0.0617(3) Uani 1 1 d . . . . .
I8 I 0.25090(4) 0.90442(15) 0.37240(3) 0.0612(3) Uani 1 1 d . . . . .
I9 I 0.30579(5) 0.8914(2) 0.55550(4) 0.0878(5) Uani 1 1 d . . . . .
I10 I 0.31921(4) 0.60281(16) 0.46688(5) 0.0840(5) Uani 1 1 d . . . . .
I11 I 0.35641(3) 0.11182(13) 0.48035(4) 0.0601(3) Uani 1 1 d . . . . .
I12 I 0.39163(5) 0.4068(2) 0.58531(4) 0.0863(5) Uani 1 1 d . . . . .
I13 I 0.48517(3) 0.22668(11) 0.54926(3) 0.0480(2) Uani 1 1 d . . . . .
I14 I 0.41235(3) 0.42441(14) 0.43065(3) 0.0562(3) Uani 1 1 d . . . . .
I15 I 0.54131(3) 0.25451(12) 0.46643(4) 0.0569(3) Uani 1 1 d . . . . .
S1 S 0.31904(19) 0.4007(8) 0.2861(2) 0.0920(15) Uani 1 1 d D U . . .
S2 S 0.2809(3) 0.3177(12) 0.1629(3) 0.133(2) Uani 1 1 d D U . . .
N1 N 0.2281(5) 0.497(2) 0.3780(6) 0.088(4) Uani 1 1 d D U . . .
H1A H 0.204115 0.470471 0.357428 0.106 Uiso 1 1 calc GR . . . .
H1B H 0.234220 0.598336 0.375417 0.106 Uiso 1 1 calc GR . . . .
H1C H 0.226119 0.486741 0.400472 0.106 Uiso 1 1 calc GR . . . .
C1 C 0.2898(4) 0.2914(13) 0.3007(4) 0.097(2) Uani 1 1 d D U . . .
C2 C 0.2946(4) 0.3328(16) 0.2389(3) 0.106(2) Uani 1 1 d D U . . .
C3 C 0.2650(5) 0.229(2) 0.2353(4) 0.106(3) Uani 1 1 d D U . . .
H3 H 0.247816 0.178007 0.211634 0.127 Uiso 1 1 calc R . . . .
C4 C 0.2624(4) 0.2064(18) 0.2700(5) 0.102(3) Uani 1 1 d D U . . .
H4 H 0.243207 0.137908 0.271895 0.123 Uiso 1 1 calc R . . . .
C5 C 0.3069(5) 0.388(2) 0.2103(3) 0.120(2) Uani 1 1 d D U . . .
C6 C 0.3127(8) 0.413(4) 0.1487(5) 0.129(3) Uani 1 1 d D U . . .
H6 H 0.310780 0.407620 0.123387 0.155 Uiso 1 1 calc R . . . .
C7 C 0.3409(7) 0.497(3) 0.1788(7) 0.125(3) Uani 1 1 d D U . . .
H7 H 0.361068 0.559045 0.176724 0.150 Uiso 1 1 calc R . . . .
C8 C 0.3376(7) 0.484(3) 0.2135(5) 0.121(3) Uani 1 1 d D U . . .
H8 H 0.355034 0.537207 0.236893 0.145 Uiso 1 1 calc R . . . .
C9 C 0.2955(6) 0.296(3) 0.3413(4) 0.097(3) Uani 1 1 d D U . . .
H9A H 0.323027 0.333475 0.359290 0.117 Uiso 1 1 calc R . . . .
H9B H 0.291995 0.189486 0.349678 0.117 Uiso 1 1 calc R . . . .
C10 C 0.2634(6) 0.408(3) 0.3420(6) 0.098(3) Uani 1 1 d D U . . .
H10A H 0.270656 0.517432 0.339204 0.118 Uiso 1 1 calc R . . . .
H10B H 0.236728 0.384478 0.319718 0.118 Uiso 1 1 calc R . . . .
C11 C 0.2609(6) 0.391(3) 0.3793(6) 0.098(3) Uani 1 1 d D U . . .
H11A H 0.254699 0.281308 0.382772 0.117 Uiso 1 1 calc R . . . .
H11B H 0.287094 0.420195 0.401627 0.117 Uiso 1 1 calc R . . . .
S21 S 0.8260(4) 0.5283(16) 0.8529(4) 0.192(4) Uani 1 1 d D U . . .
S22 S 0.8728(4) 0.6293(19) 0.9764(4) 0.197(4) Uani 1 1 d D U . . .
N21 N 0.9506(8) 0.413(4) 0.8079(11) 0.199(7) Uani 1 1 d D U . . .
H21A H 0.959754 0.395594 0.790112 0.239 Uiso 1 1 calc GR . . . .
H21B H 0.942500 0.321223 0.813883 0.239 Uiso 1 1 calc GR . . . .
H21C H 0.970890 0.455641 0.829799 0.239 Uiso 1 1 calc GR . . . .
C21 C 0.8555(6) 0.620(2) 0.8351(6) 0.194(4) Uani 1 1 d D U . . .
C22 C 0.8522(6) 0.613(2) 0.8982(4) 0.193(4) Uani 1 1 d D U . . .
C23 C 0.8821(7) 0.708(3) 0.8989(7) 0.193(4) Uani 1 1 d D U . . .
H23 H 0.899993 0.765121 0.921224 0.231 Uiso 1 1 calc R . . . .
C24 C 0.8840(7) 0.712(3) 0.8635(9) 0.193(4) Uani 1 1 d D U . . .
H24 H 0.903281 0.772699 0.859731 0.232 Uiso 1 1 calc R . . . .
C25 C 0.8399(6) 0.5754(19) 0.9288(4) 0.194(4) Uani 1 1 d D U . . .
C26 C 0.8410(7) 0.554(2) 0.9935(7) 0.195(4) Uani 1 1 d D U . . .
H26 H 0.846327 0.556128 1.019957 0.234 Uiso 1 1 calc R . . . .
C27 C 0.8071(7) 0.492(3) 0.9637(10) 0.194(4) Uani 1 1 d D U . . .
H27 H 0.785905 0.444785 0.967323 0.233 Uiso 1 1 calc R . . . .
C28 C 0.8063(6) 0.503(3) 0.9272(8) 0.193(4) Uani 1 1 d D U . . .
H28 H 0.784703 0.465281 0.903832 0.232 Uiso 1 1 calc R . . . .
C29 C 0.8517(9) 0.606(4) 0.7944(6) 0.195(4) Uani 1 1 d D U . . .
H29A H 0.860075 0.705312 0.786953 0.234 Uiso 1 1 calc R . . . .
H29B H 0.823158 0.584635 0.775331 0.234 Uiso 1 1 calc R . . . .
C30 C 0.8790(8) 0.471(3) 0.7943(9) 0.197(5) Uani 1 1 d D U . . .
H30A H 0.887826 0.409421 0.818578 0.236 Uiso 1 1 calc R . . . .
H30B H 0.862997 0.400139 0.772172 0.236 Uiso 1 1 calc R . . . .
C31 C 0.9157(10) 0.525(4) 0.7912(13) 0.197(5) Uani 1 1 d D U . . .
H31A H 0.908090 0.541809 0.763392 0.236 Uiso 1 1 calc R . . . .
H31B H 0.924523 0.626641 0.804693 0.236 Uiso 1 1 calc R . . . .
S41 S 0.1975(3) 0.5432(14) 0.6256(4) 0.155(3) Uani 1 1 d D U . . .
S42 S 0.1781(3) 0.5724(14) 0.7029(4) 0.149(3) Uani 1 1 d D U . . .
N41 N 0.2829(8) 0.459(4) 0.5324(9) 0.154(6) Uani 1 1 d D U . . .
H41A H 0.259927 0.471505 0.509578 0.185 Uiso 1 1 calc GR . . . .
H41B H 0.300211 0.393958 0.528814 0.185 Uiso 1 1 calc GR . . . .
H41C H 0.295002 0.554419 0.540806 0.185 Uiso 1 1 calc GR . . . .
C41 C 0.2261(5) 0.5969(18) 0.6027(5) 0.154(3) Uani 1 1 d D U . . .
C42 C 0.2272(5) 0.6483(17) 0.6670(4) 0.151(3) Uani 1 1 d D U . . .
C43 C 0.2576(6) 0.720(2) 0.6628(7) 0.152(3) Uani 1 1 d D U . . .
H43 H 0.277443 0.784430 0.682481 0.182 Uiso 1 1 calc R . . . .
C44 C 0.2570(6) 0.692(2) 0.6269(7) 0.153(3) Uani 1 1 d D U . . .
H44 H 0.276362 0.734575 0.619956 0.184 Uiso 1 1 calc R . . . .
C45 C 0.2198(5) 0.6570(15) 0.7017(6) 0.148(3) Uani 1 1 d D U . . .
C46 C 0.2437(5) 0.730(2) 0.7363(8) 0.145(3) Uani 1 1 d D U . . .
H46 H 0.268017 0.783730 0.741345 0.174 Uiso 1 1 calc R . . . .
C47 C 0.2289(7) 0.718(3) 0.7634(6) 0.146(3) Uani 1 1 d D U . . .
H47 H 0.242210 0.762495 0.788728 0.176 Uiso 1 1 calc R . . . .
C48 C 0.1934(6) 0.636(2) 0.7501(4) 0.147(3) Uani 1 1 d D U . . .
H48 H 0.179098 0.617160 0.764601 0.177 Uiso 1 1 calc R . . . .
C49 C 0.2164(8) 0.543(3) 0.5627(5) 0.157(4) Uani 1 1 d D U . . .
H49A H 0.186463 0.546558 0.547764 0.188 Uiso 1 1 calc R . . . .
H49B H 0.226482 0.627236 0.551780 0.188 Uiso 1 1 calc R . . . .
C50 C 0.2285(8) 0.394(3) 0.5515(9) 0.157(4) Uani 1 1 d D U . . .
H50A H 0.212327 0.379073 0.523046 0.189 Uiso 1 1 calc R . . . .
H50B H 0.222571 0.306174 0.564658 0.189 Uiso 1 1 calc R . . . .
C51 C 0.2727(8) 0.392(4) 0.5620(9) 0.157(4) Uani 1 1 d D U . . .
H51A H 0.287779 0.449951 0.586645 0.188 Uiso 1 1 calc R . . . .
H51B H 0.282165 0.281647 0.566725 0.188 Uiso 1 1 calc R . . . .
S61 S 0.4900(3) 0.0190(12) 0.7396(2) 0.135(2) Uani 1 1 d D U . . .
S62 S 0.4276(3) 0.1916(14) 0.8004(3) 0.143(3) Uani 1 1 d D U . . .
N61 N 0.4096(6) -0.020(3) 0.5804(5) 0.114(5) Uani 1 1 d D U . . .
H61A H 0.385685 0.023317 0.576642 0.137 Uiso 1 1 calc GR . . . .
H61B H 0.405093 -0.086304 0.560434 0.137 Uiso 1 1 calc GR . . . .
H61C H 0.426754 0.057953 0.581129 0.137 Uiso 1 1 calc GR . . . .
C61 C 0.4703(5) 0.1024(18) 0.6941(3) 0.133(3) Uani 1 1 d D U . . .
C62 C 0.4589(4) 0.1253(17) 0.7529(4) 0.135(3) Uani 1 1 d D U . . .
C63 C 0.4344(5) 0.221(2) 0.7228(5) 0.134(3) Uani 1 1 d D U . . .
H63 H 0.414930 0.289426 0.723941 0.160 Uiso 1 1 calc R . . . .
C64 C 0.4410(6) 0.207(2) 0.6899(4) 0.133(3) Uani 1 1 d D U . . .
H64 H 0.426265 0.266555 0.666842 0.160 Uiso 1 1 calc R . . . .
C65 C 0.4637(4) 0.0981(16) 0.7918(4) 0.137(3) Uani 1 1 d D U . . .
C66 C 0.4473(5) 0.122(2) 0.8474(3) 0.141(3) Uani 1 1 d D U . . .
H66 H 0.436747 0.143486 0.865031 0.169 Uiso 1 1 calc R . . . .
C67 C 0.4802(6) 0.031(2) 0.8553(5) 0.139(3) Uani 1 1 d D U . . .
H67 H 0.495358 -0.019501 0.879740 0.167 Uiso 1 1 calc R . . . .
C68 C 0.4897(5) 0.017(2) 0.8246(6) 0.135(3) Uani 1 1 d D U . . .
H68 H 0.511953 -0.043104 0.826184 0.162 Uiso 1 1 calc R . . . .
C69 C 0.4812(7) 0.074(3) 0.6623(6) 0.131(3) Uani 1 1 d D U . . .
H69A H 0.510655 0.093401 0.673224 0.157 Uiso 1 1 calc R . . . .
H69B H 0.467396 0.155376 0.642313 0.157 Uiso 1 1 calc R . . . .
C70 C 0.4729(6) -0.080(3) 0.6415(6) 0.128(4) Uani 1 1 d D U . . .
H70A H 0.484762 -0.165652 0.660773 0.153 Uiso 1 1 calc R . . . .
H70B H 0.485873 -0.081740 0.624268 0.153 Uiso 1 1 calc R . . . .
C71 C 0.4279(6) -0.107(3) 0.6176(6) 0.124(4) Uani 1 1 d D U . . .
H71A H 0.423067 -0.220526 0.612018 0.149 Uiso 1 1 calc R . . . .
H71B H 0.414213 -0.075726 0.633202 0.149 Uiso 1 1 calc R . . . .
S81 S 0.3465(4) 0.9355(14) 0.2874(4) 0.177(3) Uani 1 1 d D U . . .
S82 S 0.4157(4) 0.7944(16) 0.2298(5) 0.184(4) Uani 1 1 d D U . . .
N81 N 0.4368(8) 1.015(3) 0.4533(8) 0.152(6) Uani 1 1 d D U . . .
H81A H 0.439893 1.089665 0.438169 0.183 Uiso 1 1 calc GR . . . .
H81B H 0.461253 0.971549 0.469202 0.183 Uiso 1 1 calc GR . . . .
H81C H 0.426251 1.059485 0.468068 0.183 Uiso 1 1 calc GR . . . .
C81 C 0.3672(7) 0.829(2) 0.3298(4) 0.176(4) Uani 1 1 d D U . . .
C82 C 0.3777(6) 0.851(2) 0.2709(6) 0.177(3) Uani 1 1 d D U . . .
C83 C 0.4022(6) 0.747(3) 0.2977(9) 0.176(4) Uani 1 1 d D U . . .
H83 H 0.421818 0.687691 0.294161 0.212 Uiso 1 1 calc R . . . .
C84 C 0.3969(7) 0.733(2) 0.3309(7) 0.176(4) Uani 1 1 d D U . . .
H84 H 0.412234 0.663480 0.351830 0.212 Uiso 1 1 calc R . . . .
C85 C 0.3768(5) 0.8875(19) 0.2341(6) 0.181(4) Uani 1 1 d D U . . .
C86 C 0.4008(7) 0.874(2) 0.1840(5) 0.183(4) Uani 1 1 d D U . . .
H86 H 0.413948 0.856200 0.168370 0.219 Uiso 1 1 calc R . . . .
C87 C 0.3676(8) 0.967(3) 0.1738(6) 0.182(4) Uani 1 1 d D U . . .
H87 H 0.354900 1.021078 0.149689 0.218 Uiso 1 1 calc R . . . .
C88 C 0.3539(6) 0.975(3) 0.2018(8) 0.181(4) Uani 1 1 d D U . . .
H88 H 0.331097 1.035301 0.198619 0.217 Uiso 1 1 calc R . . . .
C89 C 0.3543(9) 0.842(4) 0.3606(7) 0.174(4) Uani 1 1 d D U . . .
H89A H 0.357792 0.738931 0.373671 0.209 Uiso 1 1 calc R . . . .
H89B H 0.325132 0.869181 0.348561 0.209 Uiso 1 1 calc R . . . .
C90 C 0.3785(9) 0.965(3) 0.3907(7) 0.173(4) Uani 1 1 d D U . . .
H90A H 0.392913 1.032639 0.380250 0.208 Uiso 1 1 calc R . . . .
H90B H 0.359803 1.032565 0.395791 0.208 Uiso 1 1 calc R . . . .
C91 C 0.4088(11) 0.891(3) 0.4282(9) 0.169(5) Uani 1 1 d D U . . .
H91A H 0.394555 0.841565 0.441553 0.203 Uiso 1 1 calc R . . . .
H91B H 0.424270 0.808954 0.422724 0.203 Uiso 1 1 calc R . . . .
S101 S 0.0710(6) 0.445(2) 0.4844(5) 0.242(5) Uani 1 1 d D U . . .
S102 S 0.0424(7) 0.533(2) 0.5505(5) 0.248(5) Uani 1 1 d D U . . .
N101 N 0.0376(12) 0.642(5) 0.3326(9) 0.220(7) Uani 1 1 d D U . . .
H10C H 0.028853 0.583664 0.310504 0.265 Uiso 1 1 calc GR . . . .
H10D H 0.060561 0.694491 0.336681 0.265 Uiso 1 1 calc GR . . . .
H10E H 0.018076 0.712465 0.329882 0.265 Uiso 1 1 calc GR . . . .
C101 C 0.1005(7) 0.505(3) 0.4634(6) 0.240(5) Uani 1 1 d D U . . .
C102 C 0.0901(7) 0.586(3) 0.5202(5) 0.243(5) Uani 1 1 d D U . . .
C103 C 0.1180(9) 0.674(3) 0.5156(9) 0.242(5) Uani 1 1 d D U . . .
H103 H 0.132115 0.758914 0.532380 0.291 Uiso 1 1 calc R . . . .
C104 C 0.1238(8) 0.629(4) 0.4837(10) 0.241(5) Uani 1 1 d D U . . .
H104 H 0.142305 0.679901 0.476904 0.290 Uiso 1 1 calc R . . . .
C105 C 0.0840(7) 0.631(2) 0.5530(6) 0.245(5) Uani 1 1 d D U . . .
C106 C 0.0474(9) 0.621(3) 0.5928(6) 0.247(5) Uani 1 1 d D U . . .
H106 H 0.030033 0.602642 0.604193 0.296 Uiso 1 1 calc R . . . .
C107 C 0.0798(11) 0.720(3) 0.6074(6) 0.246(5) Uani 1 1 d D U . . .
H107 H 0.087569 0.779538 0.630555 0.296 Uiso 1 1 calc R . . . .
C108 C 0.1005(8) 0.726(3) 0.5850(9) 0.245(5) Uani 1 1 d D U . . .
H108 H 0.123657 0.790157 0.591414 0.294 Uiso 1 1 calc R . . . .
C109 C 0.0989(12) 0.426(4) 0.4278(6) 0.236(5) Uani 1 1 d D U . . .
H10F H 0.077385 0.345425 0.418758 0.283 Uiso 1 1 calc R . . . .
H10G H 0.125006 0.371755 0.435417 0.283 Uiso 1 1 calc R . . . .
C110 C 0.0910(10) 0.536(5) 0.3942(7) 0.233(6) Uani 1 1 d D U . . .
H11C H 0.100199 0.642919 0.404181 0.280 Uiso 1 1 calc R . . . .
H11D H 0.106374 0.499914 0.380537 0.280 Uiso 1 1 calc R . . . .
C111 C 0.0463(10) 0.538(6) 0.3662(11) 0.231(6) Uani 1 1 d D U . . .
H11E H 0.037105 0.430076 0.356707 0.277 Uiso 1 1 calc R . . . .
H11F H 0.031064 0.574837 0.379895 0.277 Uiso 1 1 calc R . . . .

loop_
_atom_site_aniso_label
_atom_site_aniso_U_11
_atom_site_aniso_U_22
_atom_site_aniso_U_33
_atom_site_aniso_U_23
_atom_site_aniso_U_13
_atom_site_aniso_U_12
Pb1 0.0391(3) 0.0350(3) 0.0628(4) -0.0020(3) 0.0048(3) 0.0007(2)
Pb2 0.0392(3) 0.0355(3) 0.0671(4) 0.0034(3) 0.0033(3) -0.0026(3)
Pb3 0.0388(3) 0.0373(3) 0.0539(3) 0.0005(3) 0.0116(2) -0.0024(2)
Pb4 0.0383(3) 0.0351(3) 0.0560(3) -0.0015(2) 0.0120(3) -0.0006(2)
Pb5 0.0370(4) 0.0335(4) 0.0572(5) 0.0037(4) 0.0116(4) -0.0042(3)
I1 0.0420(5) 0.0359(5) 0.0771(7) -0.0014(5) 0.0015(5) 0.0083(4)
I2 0.1272(15) 0.0712(10) 0.1050(12) -0.0124(9) 0.0692(11) -0.0103(9)
I3 0.0631(8) 0.0735(9) 0.0892(9) -0.0184(7) 0.0222(7) -0.0032(7)
I4 0.0489(6) 0.0320(5) 0.0836(8) -0.0030(5) 0.0073(5) 0.0040(4)
I5 0.0440(6) 0.0437(6) 0.0909(9) 0.0146(6) -0.0030(6) -0.0089(5)
I6 0.0468(5) 0.0373(5) 0.0802(7) 0.0042(5) 0.0268(5) -0.0044(4)
I7 0.0515(6) 0.0322(5) 0.0930(8) -0.0049(5) 0.0260(6) -0.0013(4)
I8 0.0603(7) 0.0594(7) 0.0542(6) -0.0006(5) 0.0183(5) -0.0162(5)
I9 0.0838(10) 0.1146(13) 0.0592(7) -0.0044(8) 0.0280(7) -0.0250(9)
I10 0.0474(6) 0.0486(7) 0.1289(13) 0.0065(7) 0.0178(7) 0.0164(5)
I11 0.0446(6) 0.0428(6) 0.0774(7) -0.0030(5) 0.0150(5) -0.0126(4)
I12 0.0886(10) 0.1048(12) 0.0594(7) 0.0036(7) 0.0288(7) 0.0242(9)
I13 0.0390(5) 0.0334(5) 0.0595(6) 0.0069(4) 0.0124(4) -0.0006(4)
I14 0.0480(6) 0.0557(7) 0.0491(5) 0.0045(5) 0.0090(4) -0.0066(5)
I15 0.0551(6) 0.0309(5) 0.0698(7) -0.0068(4) 0.0161(5) -0.0030(4)
S1 0.076(3) 0.096(4) 0.097(3) -0.027(3) 0.033(3) -0.023(3)
S2 0.124(4) 0.124(4) 0.111(4) -0.019(4) 0.020(4) -0.022(4)
N1 0.076(7) 0.084(7) 0.101(7) -0.028(7) 0.038(6) -0.022(6)
C1 0.080(3) 0.097(4) 0.101(4) -0.024(3) 0.031(3) -0.024(3)
C2 0.091(3) 0.104(4) 0.102(4) -0.023(3) 0.028(3) -0.023(3)
C3 0.090(4) 0.104(4) 0.103(4) -0.022(4) 0.027(4) -0.025(4)
C4 0.085(4) 0.101(4) 0.103(4) -0.021(4) 0.028(4) -0.025(4)
C5 0.109(4) 0.115(4) 0.105(4) -0.021(4) 0.025(3) -0.022(3)
C6 0.121(5) 0.122(5) 0.109(5) -0.018(4) 0.023(4) -0.021(4)
C7 0.117(5) 0.120(5) 0.107(5) -0.019(4) 0.025(4) -0.021(4)
C8 0.112(5) 0.117(5) 0.104(4) -0.020(4) 0.026(4) -0.022(4)
C9 0.080(4) 0.096(5) 0.104(4) -0.023(4) 0.032(4) -0.022(4)
C10 0.080(5) 0.096(5) 0.105(5) -0.022(5) 0.032(4) -0.022(4)
C11 0.080(5) 0.094(6) 0.105(5) -0.022(5) 0.032(5) -0.021(5)
S21 0.192(7) 0.236(9) 0.149(6) -0.044(6) 0.079(6) -0.106(6)
S22 0.195(8) 0.238(9) 0.151(6) -0.053(6) 0.076(6) -0.096(7)
N21 0.199(11) 0.237(11) 0.156(9) -0.040(10) 0.078(9) -0.102(10)
C21 0.193(8) 0.236(9) 0.151(6) -0.044(6) 0.079(6) -0.104(7)
C22 0.192(7) 0.236(8) 0.149(6) -0.046(6) 0.079(6) -0.103(7)
C23 0.192(8) 0.237(9) 0.150(6) -0.045(7) 0.079(6) -0.103(7)
C24 0.193(8) 0.237(9) 0.150(7) -0.045(7) 0.079(6) -0.103(7)
C25 0.193(8) 0.237(9) 0.150(6) -0.050(6) 0.077(6) -0.099(7)
C26 0.194(8) 0.238(9) 0.151(7) -0.052(7) 0.077(6) -0.096(7)
C27 0.193(8) 0.237(9) 0.150(7) -0.051(7) 0.078(7) -0.097(7)
C28 0.192(8) 0.236(9) 0.150(7) -0.051(7) 0.078(6) -0.098(7)
C29 0.195(8) 0.237(9) 0.152(7) -0.043(7) 0.078(7) -0.103(7)
C30 0.196(9) 0.237(9) 0.153(7) -0.043(7) 0.078(7) -0.102(8)
C31 0.197(9) 0.236(10) 0.154(8) -0.043(8) 0.078(8) -0.101(8)
S41 0.124(5) 0.183(6) 0.166(6) -0.017(5) 0.074(5) 0.032(5)
S42 0.123(5) 0.168(7) 0.161(6) -0.004(5) 0.069(5) 0.039(5)
N41 0.127(9) 0.177(10) 0.160(10) -0.011(9) 0.067(8) 0.024(8)
C41 0.124(5) 0.182(7) 0.165(6) -0.016(5) 0.074(5) 0.032(5)
C42 0.123(5) 0.177(6) 0.164(6) -0.012(5) 0.074(5) 0.034(5)
C43 0.123(5) 0.178(7) 0.164(6) -0.013(6) 0.075(5) 0.034(5)
C44 0.124(5) 0.180(7) 0.165(7) -0.014(6) 0.074(5) 0.033(5)
C45 0.121(5) 0.170(6) 0.161(6) -0.007(5) 0.072(5) 0.037(5)
C46 0.120(5) 0.167(7) 0.159(6) -0.006(6) 0.073(5) 0.038(5)
C47 0.121(6) 0.167(7) 0.159(7) -0.006(6) 0.071(5) 0.039(5)
C48 0.122(5) 0.167(7) 0.160(6) -0.005(6) 0.071(5) 0.039(5)
C49 0.126(6) 0.182(7) 0.166(7) -0.015(6) 0.071(6) 0.030(6)
C50 0.128(6) 0.181(8) 0.165(7) -0.014(7) 0.070(6) 0.028(6)
C51 0.128(7) 0.180(8) 0.164(8) -0.013(7) 0.069(7) 0.026(7)
S61 0.109(4) 0.183(6) 0.088(3) -0.023(4) 0.024(3) -0.001(4)
S62 0.124(5) 0.189(6) 0.089(4) -0.010(4) 0.025(3) 0.001(4)
N61 0.098(8) 0.169(9) 0.070(7) -0.018(7) 0.034(6) -0.004(8)
C61 0.110(5) 0.181(6) 0.085(4) -0.022(4) 0.026(4) -0.002(4)
C62 0.113(4) 0.183(6) 0.085(4) -0.019(4) 0.026(3) -0.001(4)
C63 0.113(5) 0.182(7) 0.084(4) -0.020(4) 0.026(4) -0.001(5)
C64 0.112(5) 0.182(7) 0.084(4) -0.021(5) 0.027(4) -0.002(5)
C65 0.118(5) 0.185(6) 0.085(4) -0.014(4) 0.026(4) 0.000(4)
C66 0.123(5) 0.187(7) 0.087(4) -0.011(5) 0.026(4) 0.000(5)
C67 0.121(5) 0.185(7) 0.085(4) -0.011(5) 0.025(4) -0.001(5)
C68 0.117(5) 0.183(7) 0.082(4) -0.013(5) 0.027(4) 0.000(5)
C69 0.109(5) 0.179(7) 0.083(4) -0.022(5) 0.026(4) -0.003(5)
C70 0.107(6) 0.177(7) 0.080(5) -0.022(5) 0.027(5) -0.002(6)
C71 0.105(6) 0.174(8) 0.077(5) -0.021(6) 0.029(5) -0.003(6)
S81 0.177(7) 0.143(6) 0.191(8) -0.025(6) 0.067(6) -0.023(5)
S82 0.182(7) 0.152(7) 0.195(8) -0.016(6) 0.068(6) -0.020(6)
N81 0.159(10) 0.118(9) 0.177(10) -0.028(9) 0.075(9) -0.019(9)
C81 0.176(7) 0.141(6) 0.191(8) -0.025(6) 0.067(6) -0.023(6)
C82 0.176(7) 0.144(6) 0.192(8) -0.023(6) 0.069(6) -0.023(5)
C83 0.176(7) 0.143(7) 0.191(8) -0.023(6) 0.068(7) -0.024(6)
C84 0.176(7) 0.142(7) 0.191(8) -0.025(6) 0.067(7) -0.023(6)
C85 0.179(7) 0.148(6) 0.194(8) -0.019(6) 0.068(6) -0.022(5)
C86 0.181(8) 0.151(7) 0.194(8) -0.015(6) 0.068(7) -0.022(6)
C87 0.180(8) 0.149(7) 0.194(8) -0.016(6) 0.067(7) -0.022(6)
C88 0.179(8) 0.148(7) 0.194(8) -0.016(6) 0.068(7) -0.023(6)
C89 0.175(8) 0.138(7) 0.189(8) -0.025(6) 0.067(7) -0.022(6)
C90 0.174(8) 0.137(7) 0.188(9) -0.025(7) 0.066(7) -0.021(7)
C91 0.171(9) 0.134(8) 0.186(9) -0.026(7) 0.068(8) -0.020(7)
S101 0.326(12) 0.229(10) 0.181(8) 0.049(7) 0.126(9) 0.039(9)
S102 0.329(12) 0.235(10) 0.187(9) 0.044(8) 0.127(9) 0.039(9)
N101 0.313(14) 0.209(12) 0.166(11) 0.052(10) 0.133(11) 0.039(12)
C101 0.324(12) 0.227(10) 0.180(9) 0.049(8) 0.127(9) 0.039(9)
C102 0.326(12) 0.230(10) 0.183(8) 0.048(7) 0.126(9) 0.039(9)
C103 0.325(12) 0.230(10) 0.183(9) 0.048(8) 0.126(9) 0.039(9)
C104 0.325(12) 0.228(10) 0.182(9) 0.047(8) 0.126(9) 0.040(9)
C105 0.327(12) 0.233(10) 0.185(8) 0.045(8) 0.127(9) 0.039(9)
C106 0.329(12) 0.235(10) 0.187(9) 0.044(8) 0.127(9) 0.039(10)
C107 0.328(13) 0.234(10) 0.186(9) 0.044(8) 0.127(9) 0.039(10)
C108 0.328(12) 0.233(10) 0.186(9) 0.044(8) 0.127(9) 0.039(10)
C109 0.322(12) 0.223(10) 0.178(9) 0.049(8) 0.127(9) 0.039(10)
C110 0.320(13) 0.220(11) 0.176(9) 0.049(8) 0.128(10) 0.039(10)
C111 0.319(13) 0.218(11) 0.174(10) 0.049(9) 0.129(10) 0.039(10)

loop_
_atom_type_symbol
_atom_type_description
_atom_type_scat_dispersion_real
_atom_type_scat_dispersion_imag
_atom_type_scat_source
C C 0.0181 0.0091 'International Tables Vol C Tables 4.2.6.8 and 6.1.1.4'
H H 0.0000 0.0000 'International Tables Vol C Tables 4.2.6.8 and 6.1.1.4'
I I -0.3257 6.8362 'International Tables Vol C Tables 4.2.6.8 and 6.1.1.4'
N N 0.0311 0.0180 'International Tables Vol C Tables 4.2.6.8 and 6.1.1.4'
Pb Pb -4.0753 8.5060 'International Tables Vol C Tables 4.2.6.8 and 6.1.1.4'
S S 0.3331 0.5567 'International Tables Vol C Tables 4.2.6.8 and 6.1.1.4'

loop_
_exptl_crystal_face_index_h
_exptl_crystal_face_index_k
_exptl_crystal_face_index_l
_exptl_crystal_face_perp_dist
-14 -4 15 0.0264
14 4 -15 0.0264
23 2 -12 0.0279
18 -3 1 0.0591
0 5 -12 0.0522
-24 -1 11 0.0577
5 -2 -22 0.0165
-5 2 22 0.0305

loop_
_geom_angle_atom_site_label_1
_geom_angle_atom_site_label_2
_geom_angle_atom_site_label_3
_geom_angle
_geom_angle_site_symmetry_1
_geom_angle_site_symmetry_3
_geom_angle_publ_flag
I1 Pb1 I1 86.390(18) . 2_545 ?
I1 Pb1 I3 92.39(4) . . ?
I1 Pb1 I3 91.33(4) 2_545 . ?
I2 Pb1 I1 92.63(5) . . ?
I2 Pb1 I1 89.61(5) . 2_545 ?
I2 Pb1 I3 174.95(5) . . ?
I2 Pb1 I4 92.73(5) . . ?
I2 Pb1 I5 92.04(5) . . ?
I4 Pb1 I1 95.00(3) . 2_545 ?
I4 Pb1 I1 174.48(4) . . ?
I4 Pb1 I3 82.25(4) . . ?
I5 Pb1 I1 89.20(3) . . ?
I5 Pb1 I1 175.36(4) . 2_545 ?
I5 Pb1 I3 87.41(4) . . ?
I5 Pb1 I4 89.25(3) . . ?
I4 Pb2 I3 82.95(4) . . ?
I5 Pb2 I3 87.80(4) . . ?
I5 Pb2 I4 87.47(4) . . ?
I5 Pb2 I7 92.60(4) . . ?
I6 Pb2 I3 97.20(4) . . ?
I6 Pb2 I4 94.39(4) . . ?
I6 Pb2 I5 174.84(4) . . ?
I6 Pb2 I7 85.48(4) . . ?
I7 Pb2 I3 97.78(4) . . ?
I7 Pb2 I4 179.27(4) . . ?
I8 Pb2 I3 172.50(4) . . ?
I8 Pb2 I4 90.18(4) . . ?
I8 Pb2 I5 88.91(4) . . ?
I8 Pb2 I6 86.28(3) . . ?
I8 Pb2 I7 89.09(3) . . ?
I6 Pb3 I7 85.38(3) . . ?
I6 Pb3 I8 83.68(3) . . ?
I7 Pb3 I8 85.60(4) . . ?
I9 Pb3 I6 93.66(4) . . ?
I9 Pb3 I7 101.38(5) . . ?
I9 Pb3 I8 172.34(5) . . ?
I9 Pb3 I10 90.81(5) . . ?
I9 Pb3 I11 92.87(4) . 1_565 ?
I10 Pb3 I6 85.11(4) . . ?
I10 Pb3 I7 164.98(4) . . ?
I10 Pb3 I8 81.82(5) . . ?
I10 Pb3 I11 91.60(4) . 1_565 ?
I11 Pb3 I6 172.72(4) 1_565 . ?
I11 Pb3 I7 96.46(3) 1_565 . ?
I11 Pb3 I8 89.43(4) 1_565 . ?
I10 Pb4 I11 89.22(4) . . ?
I10 Pb4 I13 174.11(4) . . ?
I10 Pb4 I14 90.73(5) . . ?
I10 Pb4 I15 96.71(4) . 3_666 ?
I11 Pb4 I13 86.45(3) . . ?
I11 Pb4 I14 84.71(4) . . ?
I11 Pb4 I15 168.47(4) . 3_666 ?
I12 Pb4 I10 92.02(5) . . ?
I12 Pb4 I11 91.26(5) . . ?
I12 Pb4 I13 92.06(4) . . ?
I12 Pb4 I14 175.09(5) . . ?
I12 Pb4 I15 98.38(5) . 3_666 ?
I13 Pb4 I14 84.90(3) . . ?
I13 Pb4 I15 86.88(3) . 3_666 ?
I15 Pb4 I14 85.33(3) 3_666 . ?
I13 Pb5 I13 180.0 . 3_666 ?
I14 Pb5 I13 92.05(3) 3_666 . ?
I14 Pb5 I13 87.95(3) 3_666 3_666 ?
I14 Pb5 I13 87.94(3) . . ?
I14 Pb5 I13 92.06(3) . 3_666 ?
I14 Pb5 I14 180.0 3_666 . ?
I14 Pb5 I15 91.27(3) . . ?
I14 Pb5 I15 91.27(3) 3_666 3_666 ?
I14 Pb5 I15 88.73(3) 3_666 . ?
I14 Pb5 I15 88.73(3) . 3_666 ?
I15 Pb5 I13 89.23(3) . 3_666 ?
I15 Pb5 I13 90.77(3) 3_666 3_666 ?
I15 Pb5 I13 89.23(3) 3_666 . ?
I15 Pb5 I13 90.77(3) . . ?
I15 Pb5 I15 180.00(3) . 3_666 ?
Pb1 I1 Pb1 150.20(4) . 2 ?
Pb2 I3 Pb1 74.16(4) . . ?
Pb1 I4 Pb2 75.99(3) . . ?
Pb1 I5 Pb2 76.97(3) . . ?
Pb3 I6 Pb2 76.97(3) . . ?
Pb2 I7 Pb3 75.78(3) . . ?
Pb2 I8 Pb3 75.85(3) . . ?
Pb4 I10 Pb3 140.59(6) . . ?
Pb4 I11 Pb3 142.94(5) . 1_545 ?
Pb5 I13 Pb4 74.52(2) . . ?
Pb5 I14 Pb4 74.34(3) . . ?
Pb5 I15 Pb4 74.53(2) . 3_666 ?
C1 S1 C2 93.6(5) . . ?
C6 S2 C5 92.7(6) . . ?
C4 C1 S1 109.6(7) . . ?
C4 C1 C9 128.2(14) . . ?
C9 C1 S1 122.2(13) . . ?
C3 C2 S1 109.2(7) . . ?
C3 C2 C5 130.6(11) . . ?
C5 C2 S1 120.2(10) . . ?
C2 C3 C4 113.8(8) . . ?
C1 C4 C3 113.8(8) . . ?
C2 C5 S2 118.5(11) . . ?
C8 C5 S2 109.7(7) . . ?
C8 C5 C2 131.7(13) . . ?
C7 C6 S2 110.3(7) . . ?
C6 C7 C8 113.8(8) . . ?
C5 C8 C7 113.4(8) . . ?
C1 C9 C10 107.4(9) . . ?
C11 C10 C9 110.6(12) . . ?
N1 C11 C10 108.9(12) . . ?
C22 S21 C21 92.9(6) . . ?
C26 S22 C25 92.1(6) . . ?
C24 C21 S21 109.9(8) . . ?
C24 C21 C29 123(2) . . ?
C29 C21 S21 127(2) . . ?
C23 C22 S21 109.9(7) . . ?
C23 C22 C25 131.2(16) . . ?
C25 C22 S21 118.9(15) . . ?
C22 C23 C24 113.9(9) . . ?
C21 C24 C23 113.5(9) . . ?
C22 C25 S22 117.5(16) . . ?
C28 C25 S22 110.3(8) . . ?
C28 C25 C22 132.1(16) . . ?
C27 C26 S22 110.6(8) . . ?
C26 C27 C28 113.8(9) . . ?
C25 C28 C27 113.2(9) . . ?
C21 C29 C30 108.5(13) . . ?
C31 C30 C29 113.5(15) . . ?
N21 C31 C30 114.5(15) . . ?
C42 S41 C41 93.3(6) . . ?
C45 S42 C48 92.0(6) . . ?
C44 C41 S41 109.3(8) . . ?
C44 C41 C49 128.0(12) . . ?
C49 C41 S41 122.7(12) . . ?
C43 C42 S41 109.6(7) . . ?
C43 C42 C45 126.4(16) . . ?
C45 C42 S41 124.0(15) . . ?
C42 C43 C44 113.9(9) . . ?
C41 C44 C43 113.9(8) . . ?
C42 C45 S42 122.9(16) . . ?
C46 C45 S42 110.5(8) . . ?
C46 C45 C42 126.5(16) . . ?
C45 C46 C47 113.4(9) . . ?
C48 C47 C46 113.7(9) . . ?
C47 C48 S42 110.4(7) . . ?
C50 C49 C41 127.5(14) . . ?
C49 C50 C51 112.3(14) . . ?
N41 C51 C50 115.3(15) . . ?
C61 S61 C62 93.5(6) . . ?
C65 S62 C66 93.2(6) . . ?
C64 C61 S61 109.3(8) . . ?
C64 C61 C69 121.5(17) . . ?
C69 C61 S61 129.2(16) . . ?
C63 C62 S61 109.5(7) . . ?
C63 C62 C65 133.8(13) . . ?
C65 C62 S61 116.6(11) . . ?
C62 C63 C64 113.3(8) . . ?
C61 C64 C63 114.3(8) . . ?
C62 C65 S62 113.3(11) . . ?
C68 C65 S62 109.5(8) . . ?
C68 C65 C62 137.3(13) . . ?
C67 C66 S62 109.6(7) . . ?
C66 C67 C68 114.4(9) . . ?
C65 C68 C67 113.4(8) . . ?
C61 C69 C70 121.5(13) . . ?
C69 C70 C71 111.1(13) . . ?
N61 C71 C70 113.7(14) . . ?
C81 S81 C82 92.9(6) . . ?
C85 S82 C86 91.9(6) . . ?
C84 C81 S81 110.3(8) . . ?
C84 C81 C89 125(2) . . ?
C89 C81 S81 124(2) . . ?
C83 C82 S81 108.8(7) . . ?
C83 C82 C85 126.9(19) . . ?
C85 C82 S81 124.2(17) . . ?
C82 C83 C84 115.8(9) . . ?
C81 C84 C83 112.1(9) . . ?
C82 C85 S82 111.0(15) . . ?
C88 C85 S82 111.0(8) . . ?
C88 C85 C82 138.0(18) . . ?
C87 C86 S82 110.1(8) . . ?
C86 C87 C88 114.4(9) . . ?
C85 C88 C87 112.7(9) . . ?
C81 C89 C90 111.6(13) . . ?
C91 C90 C89 111.3(14) . . ?
N81 C91 C90 108.6(14) . . ?
C102 S101 C101 93.2(7) . . ?
C105 S102 C106 92.1(7) . . ?
C104 C101 S101 109.4(8) . . ?
C104 C101 C109 128(3) . . ?
C109 C101 S101 122(3) . . ?
C103 C102 S101 109.9(7) . . ?
C103 C102 C105 114(3) . . ?
C105 C102 S101 136(3) . . ?
C102 C103 C104 113.4(9) . . ?
C101 C104 C103 114.1(9) . . ?
C102 C105 S102 109(2) . . ?
C108 C105 S102 110.7(8) . . ?
C108 C105 C102 141(2) . . ?
C107 C106 S102 110.5(8) . . ?
C106 C107 C108 113.5(9) . . ?
C105 C108 C107 113.2(9) . . ?
C101 C109 C110 114.7(15) . . ?
C111 C110 C109 109.7(14) . . ?
N101 C111 C110 111.0(15) . . ?

loop_
_geom_bond_atom_site_label_1
_geom_bond_atom_site_label_2
_geom_bond_distance
_geom_bond_site_symmetry_2
_geom_bond_publ_flag
Pb1 I1 3.2189(12) . ?
Pb1 I1 3.2290(12) 2_545 ?
Pb1 I2 3.070(2) . ?
Pb1 I3 3.3316(19) . ?
Pb1 I4 3.2026(12) . ?
Pb1 I5 3.1561(13) . ?
Pb2 I3 3.2482(17) . ?
Pb2 I4 3.2424(13) . ?
Pb2 I5 3.2189(15) . ?
Pb2 I6 3.2077(13) . ?
Pb2 I7 3.2254(14) . ?
Pb2 I8 3.1448(15) . ?
Pb3 I6 3.1857(12) . ?
Pb3 I7 3.2526(13) . ?
Pb3 I8 3.3243(14) . ?
Pb3 I9 3.1006(16) . ?
Pb3 I10 3.1277(14) . ?
Pb3 I11 3.1654(12) 1_565 ?
Pb4 I10 3.0891(13) . ?
Pb4 I11 3.1250(12) . ?
Pb4 I12 3.0759(17) . ?
Pb4 I13 3.2761(11) . ?
Pb4 I14 3.3146(14) . ?
Pb4 I15 3.2854(12) 3_666 ?
Pb5 I13 3.2169(10) . ?
Pb5 I13 3.2170(10) 3_666 ?
Pb5 I14 3.1902(10) 3_666 ?
Pb5 I14 3.1903(10) . ?
Pb5 I15 3.2065(12) . ?
Pb5 I15 3.2066(12) 3_666 ?
S1 C1 1.715(9) . ?
S1 C2 1.724(9) . ?
S2 C5 1.736(9) . ?
S2 C6 1.722(9) . ?
N1 C11 1.497(10) . ?
C1 C4 1.363(9) . ?
C1 C9 1.489(7) . ?
C2 C3 1.367(9) . ?
C2 C5 1.457(9) . ?
C3 C4 1.404(9) . ?
C5 C8 1.368(9) . ?
C6 C7 1.360(9) . ?
C7 C8 1.409(9) . ?
C9 C10 1.538(9) . ?
C10 C11 1.501(10) . ?
S21 C21 1.728(10) . ?
S21 C22 1.723(10) . ?
S22 C25 1.738(9) . ?
S22 C26 1.726(10) . ?
N21 C31 1.493(10) . ?
C21 C24 1.367(10) . ?
C21 C29 1.523(10) . ?
C22 C23 1.364(9) . ?
C22 C25 1.49(3) . ?
C23 C24 1.403(9) . ?
C25 C28 1.368(10) . ?
C26 C27 1.365(9) . ?
C27 C28 1.403(9) . ?
C29 C30 1.539(10) . ?
C30 C31 1.497(10) . ?
S41 C41 1.730(9) . ?
S41 C42 1.722(10) . ?
S42 C45 1.730(9) . ?
S42 C48 1.730(9) . ?
N41 C51 1.479(10) . ?
C41 C44 1.363(9) . ?
C41 C49 1.492(9) . ?
C42 C43 1.362(9) . ?
C42 C45 1.49(3) . ?
C43 C44 1.405(9) . ?
C45 C46 1.368(10) . ?
C46 C47 1.398(9) . ?
C47 C48 1.367(9) . ?
C49 C50 1.480(10) . ?
C50 C51 1.499(10) . ?
S61 C61 1.720(9) . ?
S61 C62 1.724(9) . ?
S62 C65 1.722(9) . ?
S62 C66 1.724(9) . ?
N61 C71 1.482(10) . ?
C61 C64 1.362(9) . ?
C61 C69 1.482(7) . ?
C62 C63 1.367(9) . ?
C62 C65 1.454(9) . ?
C63 C64 1.406(9) . ?
C65 C68 1.378(9) . ?
C66 C67 1.360(9) . ?
C67 C68 1.394(9) . ?
C69 C70 1.494(10) . ?
C70 C71 1.509(10) . ?
S81 C81 1.717(9) . ?
S81 C82 1.720(9) . ?
S82 C85 1.727(9) . ?
S82 C86 1.733(9) . ?
N81 C91 1.488(10) . ?
C81 C84 1.363(9) . ?
C81 C89 1.483(7) . ?
C82 C83 1.347(9) . ?
C82 C85 1.445(10) . ?
C83 C84 1.392(9) . ?
C85 C88 1.367(9) . ?
C86 C87 1.361(9) . ?
C87 C88 1.396(9) . ?
C89 C90 1.519(10) . ?
C90 C91 1.506(10) . ?
S101 C101 1.721(10) . ?
S101 C102 1.719(10) . ?
S102 C105 1.723(10) . ?
S102 C106 1.729(10) . ?
N101 C111 1.485(10) . ?
C101 C104 1.360(10) . ?
C101 C109 1.510(10) . ?
C102 C103 1.360(9) . ?
C102 C105 1.444(10) . ?
C103 C104 1.405(9) . ?
C105 C108 1.365(10) . ?
C106 C107 1.363(9) . ?
C107 C108 1.404(9) . ?
C109 C110 1.517(10) . ?
C110 C111 1.509(10) . ?

loop_
_exptl_oxdiff_crystal_face_indexfrac_h
_exptl_oxdiff_crystal_face_indexfrac_k
_exptl_oxdiff_crystal_face_indexfrac_l
_exptl_oxdiff_crystal_face_x
_exptl_oxdiff_crystal_face_y
_exptl_oxdiff_crystal_face_z
-14.4971 -3.9201 15.2547 0.0643 -0.0953 -0.9934
14.4971 3.9201 -15.2547 -0.0643 0.0953 0.9934
22.8529 1.7536 -12.4733 0.2721 -0.3938 0.8780
18.0524 -2.7789 1.0363 0.5663 -0.8229 0.0463
0.2527 4.6467 -12.2385 -0.3874 0.5644 0.7289
-23.5281 -1.2524 11.3955 -0.3268 0.4734 -0.8180
5.4140 -2.4150 -22.0343 0.8145 0.5607 0.1489
-5.4140 2.4150 22.0343 -0.8145 -0.5607 -0.1489

loop_
_smtbx_masks_void_nr
_smtbx_masks_void_average_x
_smtbx_masks_void_average_y
_smtbx_masks_void_average_z
_smtbx_masks_void_volume
_smtbx_masks_void_count_electrons
_smtbx_masks_void_content
1 0.000 0.000 0.500 298.3 88.1 ?
2 0.000 0.500 0.000 298.3 88.1 ?
